data_7222990
loop_
_publ_author_name
'Ghosh, Tapas'
'Patra, Debashis'
'Biswas, Nirmalendu'
'Kumari, Bhavini'
'Das, Prolay'
'Sepay, Nayim'
'Chatterjee, Shamba K.'
'Drew, Michael G. B.'

_publ_section_title
;
 A family of mixed-ligand oxidovanadium(V) complexes with aroylhydrazone
 ligands: a combined experimental and computational study on the
 electronic effects of para substitutents of hydrazone ligands on the
 electronic properties, DNA binding and nuclease activities
;
_journal_name_full 'RSC Adv.'
_journal_paper_doi 10.1039/C5RA17844D
_journal_year 2015
_chemical_formula_sum 'C25 H20 N3 O6 V'
_chemical_formula_weight 509.38
_chemical_name_systematic
; 
 ? 
;
_space_group_IT_number 14
_symmetry_cell_setting monoclinic
_symmetry_space_group_name_Hall '-P 2ybc'
_symmetry_space_group_name_H-M 'P 1 21/c 1'
_atom_sites_solution_hydrogens geom
_atom_sites_solution_primary direct
_atom_sites_solution_secondary difmap
_audit_creation_method SHELXL-97
_audit_update_record
;
2015-06-10 deposited with the CCDC.
2015-10-20 downloaded from the CCDC.
;
_cell_angle_alpha 90.00
_cell_angle_beta 96.860(6)
_cell_angle_gamma 90.00
_cell_formula_units_Z 4
_cell_length_a 7.668(3)
_cell_length_b 14.153(6)
_cell_length_c 21.853(10)
_cell_measurement_reflns_used 2751
_cell_measurement_temperature 293(2)
_cell_measurement_theta_max 27.61
_cell_measurement_theta_min 2.37
_cell_volume 2354.6(17)
_computing_cell_refinement 'Bruker SAINT'
_computing_data_collection 'Bruker APEX2'
_computing_data_reduction 'Bruker SAINT'
_computing_molecular_graphics 'Bruker SHELXTL'
_computing_publication_material 'Bruker SHELXTL'
_computing_structure_refinement 'SHELXL-97 (Sheldrick, 2008)'
_computing_structure_solution 'SHELXS-97 (Sheldrick, 2008)'
_diffrn_ambient_temperature 293(2)
_diffrn_measured_fraction_theta_full 1.000
_diffrn_measured_fraction_theta_max 1.000
_diffrn_measurement_device_type 'Bruker APEX-II CCD'
_diffrn_measurement_method '\f and \w scans'
_diffrn_radiation_monochromator graphite
_diffrn_radiation_source 'fine-focus sealed tube'
_diffrn_radiation_type MoK\a
_diffrn_radiation_wavelength 0.71073
_diffrn_reflns_av_R_equivalents 0.1013
_diffrn_reflns_av_sigmaI/netI 0.0952
_diffrn_reflns_limit_h_max 9
_diffrn_reflns_limit_h_min -9
_diffrn_reflns_limit_k_max 16
_diffrn_reflns_limit_k_min -16
_diffrn_reflns_limit_l_max 25
_diffrn_reflns_limit_l_min -25
_diffrn_reflns_number 15877
_diffrn_reflns_theta_full 25.00
_diffrn_reflns_theta_max 25.00
_diffrn_reflns_theta_min 1.72
_exptl_absorpt_coefficient_mu 0.468
_exptl_absorpt_correction_T_max .928
_exptl_absorpt_correction_T_min .911
_exptl_absorpt_correction_type multi-scan
_exptl_absorpt_process_details SADABS
_exptl_crystal_colour black
_exptl_crystal_density_diffrn 1.437
_exptl_crystal_density_method 'not measured'
_exptl_crystal_description block
_exptl_crystal_F_000 1048
_exptl_crystal_size_max .20
_exptl_crystal_size_mid .18
_exptl_crystal_size_min .16
_refine_diff_density_max 0.342
_refine_diff_density_min -0.595
_refine_diff_density_rms 0.080
_refine_ls_extinction_method none
_refine_ls_goodness_of_fit_ref 0.964
_refine_ls_hydrogen_treatment constr
_refine_ls_matrix_type full
_refine_ls_number_parameters 319
_refine_ls_number_reflns 4134
_refine_ls_number_restraints 0
_refine_ls_restrained_S_all 0.964
_refine_ls_R_factor_all 0.1241
_refine_ls_R_factor_gt 0.0662
_refine_ls_shift/su_max 0.001
_refine_ls_shift/su_mean 0.000
_refine_ls_structure_factor_coef Fsqd
_refine_ls_weighting_details 'calc w=1/[\s^2^(Fo^2^)+(0.0920P)^2^+0.0000P] where P=(Fo^2^+2Fc^2^)/3'
_refine_ls_weighting_scheme calc
_refine_ls_wR_factor_gt 0.1503
_refine_ls_wR_factor_ref 0.1767
_reflns_number_gt 2414
_reflns_number_total 4134
_reflns_threshold_expression >2sigma(I)
_cod_data_source_file c5ra17844d2.cif
_cod_data_source_block 3
_cod_depositor_comments
;
The following automatic conversions were performed:

'_symmetry_cell_setting' value 'Monoclinic' changed to 'monoclinic'
according to
/usr/data/users/saulius/crontab/automatic-downloads/rss-feeds/RSC/lib/dictionaries/cif_core.dic
dictionary named 'cif_core.dic' version 2.4.2 from 2011-04-26.

Automatic conversion script
Id: cif_fix_values 3271 2015-04-21 07:52:19Z andrius 
;
_cod_original_cell_volume 2354.5(18)
_cod_original_sg_symbol_H-M 'P2(1)/c  '
_cod_database_code 7222990

loop_
_symmetry_equiv_pos_as_xyz
'x, y, z'
'-x, y+1/2, -z+1/2'
'-x, -y, -z'
'x, -y-1/2, z-1/2'

loop_
_atom_site_label
_atom_site_type_symbol
_atom_site_fract_x
_atom_site_fract_y
_atom_site_fract_z
_atom_site_U_iso_or_equiv
_atom_site_adp_type
_atom_site_occupancy
_atom_site_symmetry_multiplicity
_atom_site_calc_flag
_atom_site_refinement_flags
V V 0.35249(11) 0.76473(5) 0.02576(3) 0.0405(3) Uani 1 1 d .
N3 N 0.1019(5) 0.8144(3) 0.07076(16) 0.0435(10) Uani 1 1 d .
C20 C -0.0135(7) 0.9671(4) 0.1024(2) 0.0514(13) Uani 1 1 d .
C16 C 0.2460(6) 0.9540(3) 0.04489(19) 0.0428(12) Uani 1 1 d .
C17 C 0.2587(7) 1.0515(3) 0.0425(2) 0.0541(14) Uani 1 1 d .
H17 H 0.3468 1.0803 0.0233 0.065 Uiso 1 1 calc R
C24 C 0.1087(6) 0.9110(3) 0.0737(2) 0.0411(11) Uani 1 1 d .
C18 C 0.1330(8) 1.1069(4) 0.0700(2) 0.0602(15) Uani 1 1 d .
H18 H 0.1404 1.1724 0.0681 0.072 Uiso 1 1 calc R
C19 C 0.0027(7) 1.0678(4) 0.0991(2) 0.0593(15) Uani 1 1 d .
H19 H -0.0757 1.1064 0.1167 0.071 Uiso 1 1 calc R
C23 C -0.0235(7) 0.7721(4) 0.0963(3) 0.0582(14) Uani 1 1 d .
H23 H -0.0314 0.7066 0.0936 0.070 Uiso 1 1 calc R
C22 C -0.1470(8) 0.8205(4) 0.1277(3) 0.0727(17) Uani 1 1 d .
H22 H -0.2311 0.7873 0.1463 0.087 Uiso 1 1 calc R
C21 C -0.1409(8) 0.9182(4) 0.1304(3) 0.0701(16) Uani 1 1 d .
H21 H -0.2216 0.9512 0.1507 0.084 Uiso 1 1 calc R
O4 O 0.3562(4) 0.8951(2) 0.01901(13) 0.0445(8) Uani 1 1 d .
O1 O 0.5301(4) 0.7387(2) -0.00152(14) 0.0511(9) Uani 1 1 d .
O2 O 0.1853(5) 0.7277(2) -0.03830(13) 0.0501(9) Uani 1 1 d .
C1 C 0.1856(6) 0.6463(3) -0.07074(19) 0.0427(12) Uani 1 1 d .
C2 C 0.2334(6) 0.5590(3) -0.04249(18) 0.0378(11) Uani 1 1 d .
C4 C 0.1822(6) 0.4823(3) -0.1434(2) 0.0461(12) Uani 1 1 d .
C3 C 0.2333(6) 0.4772(3) -0.0800(2) 0.0426(12) Uani 1 1 d .
H3 H 0.2676 0.4195 -0.0621 0.051 Uiso 1 1 calc R
C6 C 0.1281(7) 0.6487(3) -0.1340(2) 0.0548(14) Uani 1 1 d .
H6 H 0.0905 0.7056 -0.1523 0.066 Uiso 1 1 calc R
C5 C 0.1262(7) 0.5676(4) -0.1702(2) 0.0581(15) Uani 1 1 d .
H5 H 0.0875 0.5706 -0.2122 0.070 Uiso 1 1 calc R
C25 C 0.1267(8) 0.3977(4) -0.2395(2) 0.082(2) Uani 1 1 d .
H25A H 0.0074 0.4197 -0.2448 0.123 Uiso 1 1 calc R
H25B H 0.1311 0.3345 -0.2552 0.123 Uiso 1 1 calc R
H25C H 0.1976 0.4384 -0.2615 0.123 Uiso 1 1 calc R
O6 O 0.1922(5) 0.3984(2) -0.17531(14) 0.0639(10) Uani 1 1 d .
C7 C 0.2690(6) 0.5504(3) 0.02523(19) 0.0378(11) Uani 1 1 d .
C15 C 0.2578(6) 0.4559(3) 0.0568(2) 0.0474(13) Uani 1 1 d .
H15A H 0.3741 0.4329 0.0698 0.071 Uiso 1 1 calc R
H15B H 0.1969 0.4117 0.0285 0.071 Uiso 1 1 calc R
H15C H 0.1952 0.4630 0.0920 0.071 Uiso 1 1 calc R
N2 N 0.3343(5) 0.6165(2) 0.12303(14) 0.0388(9) Uani 1 1 d .
N1 N 0.3092(5) 0.6270(2) 0.05862(14) 0.0379(9) Uani 1 1 d .
C8 C 0.4007(6) 0.6966(3) 0.14758(19) 0.0388(11) Uani 1 1 d .
C9 C 0.4380(6) 0.7047(3) 0.21546(19) 0.0417(12) Uani 1 1 d .
C14 C 0.4969(7) 0.7921(4) 0.2408(2) 0.0554(14) Uani 1 1 d .
H14 H 0.5087 0.8432 0.2149 0.067 Uiso 1 1 calc R
C10 C 0.4184(7) 0.6282(4) 0.2551(2) 0.0489(13) Uani 1 1 d .
C11 C 0.4586(7) 0.6393(4) 0.3187(2) 0.0629(15) Uani 1 1 d .
H11 H 0.4462 0.5887 0.3450 0.075 Uiso 1 1 calc R
C12 C 0.5171(8) 0.7262(4) 0.3425(2) 0.0708(17) Uani 1 1 d .
H12 H 0.5431 0.7334 0.3849 0.085 Uiso 1 1 calc R
C13 C 0.5374(8) 0.8028(4) 0.3039(2) 0.0729(18) Uani 1 1 d .
H13 H 0.5778 0.8606 0.3203 0.087 Uiso 1 1 calc R
O5 O 0.3617(6) 0.5411(3) 0.23385(15) 0.0743(12) Uani 1 1 d .
HO5 H 0.3502 0.5410 0.1961 0.111 Uiso 1 1 calc R
O3 O 0.4358(4) 0.7696(2) 0.11446(12) 0.0415(8) Uani 1 1 d .

loop_
_atom_site_aniso_label
_atom_site_aniso_U_11
_atom_site_aniso_U_22
_atom_site_aniso_U_33
_atom_site_aniso_U_23
_atom_site_aniso_U_13
_atom_site_aniso_U_12
V 0.0645(6) 0.0339(5) 0.0227(4) -0.0003(3) 0.0033(4) -0.0004(4)
N3 0.056(3) 0.037(2) 0.037(2) -0.0017(17) 0.0015(19) -0.002(2)
C20 0.059(4) 0.053(3) 0.040(3) -0.004(2) 0.001(3) 0.010(3)
C16 0.065(3) 0.034(3) 0.027(2) -0.003(2) -0.004(2) 0.007(2)
C17 0.075(4) 0.040(3) 0.045(3) 0.003(2) 0.000(3) -0.002(3)
C24 0.050(3) 0.040(3) 0.032(2) 0.000(2) -0.001(2) 0.004(2)
C18 0.085(4) 0.037(3) 0.055(3) -0.004(2) -0.006(3) 0.005(3)
C19 0.076(4) 0.047(3) 0.052(3) -0.011(3) -0.003(3) 0.018(3)
C23 0.061(4) 0.039(3) 0.075(4) -0.005(3) 0.009(3) -0.009(3)
C22 0.061(4) 0.072(4) 0.089(5) -0.011(4) 0.025(3) -0.006(3)
C21 0.067(4) 0.065(4) 0.082(4) -0.011(3) 0.025(3) 0.008(3)
O4 0.068(2) 0.0358(18) 0.0306(17) -0.0019(13) 0.0085(15) 0.0011(16)
O1 0.071(2) 0.049(2) 0.0355(18) 0.0027(15) 0.0158(17) 0.0001(16)
O2 0.079(2) 0.0385(18) 0.0285(17) -0.0016(14) -0.0119(16) 0.0097(16)
C1 0.057(3) 0.041(3) 0.028(2) -0.005(2) -0.004(2) 0.000(2)
C2 0.046(3) 0.041(3) 0.025(2) 0.0010(19) -0.001(2) 0.001(2)
C4 0.061(3) 0.041(3) 0.036(3) -0.014(2) 0.005(2) -0.003(2)
C3 0.055(3) 0.041(3) 0.031(2) -0.005(2) 0.000(2) 0.001(2)
C6 0.087(4) 0.045(3) 0.029(2) 0.004(2) -0.008(3) 0.006(3)
C5 0.090(4) 0.056(3) 0.026(3) -0.005(2) -0.003(3) -0.001(3)
C25 0.103(5) 0.101(5) 0.037(3) -0.033(3) -0.015(3) 0.013(4)
O6 0.097(3) 0.059(2) 0.0337(19) -0.0169(16) -0.0025(18) 0.0009(19)
C7 0.047(3) 0.031(3) 0.034(2) -0.0004(19) 0.001(2) 0.001(2)
C15 0.070(4) 0.037(3) 0.033(3) 0.002(2) -0.001(2) 0.002(2)
N2 0.058(3) 0.040(2) 0.0173(18) 0.0019(15) 0.0027(16) -0.0014(18)
N1 0.054(2) 0.040(2) 0.0177(18) -0.0023(15) -0.0024(16) 0.0037(18)
C8 0.046(3) 0.042(3) 0.029(2) -0.002(2) 0.004(2) 0.002(2)
C9 0.047(3) 0.054(3) 0.024(2) -0.006(2) 0.003(2) 0.003(2)
C14 0.083(4) 0.053(3) 0.030(3) -0.009(2) 0.006(3) -0.002(3)
C10 0.065(4) 0.051(3) 0.030(3) 0.002(2) 0.007(2) -0.006(3)
C11 0.091(4) 0.073(4) 0.025(3) 0.006(3) 0.008(3) -0.003(3)
C12 0.095(5) 0.097(5) 0.020(3) -0.012(3) 0.006(3) 0.000(4)
C13 0.118(5) 0.068(4) 0.033(3) -0.019(3) 0.007(3) -0.013(4)
O5 0.129(3) 0.061(2) 0.0322(19) 0.0087(17) 0.005(2) -0.022(2)
O3 0.061(2) 0.0405(18) 0.0229(15) -0.0029(13) 0.0049(14) -0.0066(15)

loop_
_atom_type_symbol
_atom_type_description
_atom_type_scat_dispersion_real
_atom_type_scat_dispersion_imag
_atom_type_scat_source
C C 0.0033 0.0016 'International Tables Vol C Tables 4.2.6.8 and 6.1.1.4'
H H 0.0000 0.0000 'International Tables Vol C Tables 4.2.6.8 and 6.1.1.4'
N N 0.0061 0.0033 'International Tables Vol C Tables 4.2.6.8 and 6.1.1.4'
O O 0.0106 0.0060 'International Tables Vol C Tables 4.2.6.8 and 6.1.1.4'
V V 0.3005 0.5294 'International Tables Vol C Tables 4.2.6.8 and 6.1.1.4'

loop_
_geom_angle_atom_site_label_1
_geom_angle_atom_site_label_2
_geom_angle_atom_site_label_3
_geom_angle
O1 V O4 100.27(15)
O1 V O2 101.34(16)
O4 V O2 103.72(13)
O1 V O3 100.67(15)
O4 V O3 92.15(12)
O2 V O3 149.97(15)
O1 V N1 95.14(15)
O4 V N1 161.64(13)
O2 V N1 82.76(13)
O3 V N1 75.13(12)
O1 V N3 175.04(15)
O4 V N3 76.01(14)
O2 V N3 82.86(14)
O3 V N3 76.38(13)
N1 V N3 87.98(14)
C23 N3 C24 117.5(4)
C23 N3 V 135.5(3)
C24 N3 V 106.7(3)
C21 C20 C24 116.6(5)
C21 C20 C19 125.8(5)
C24 C20 C19 117.7(5)
O4 C16 C17 123.1(5)
O4 C16 C24 116.9(4)
C17 C16 C24 120.0(4)
C16 C17 C18 118.4(5)
N3 C24 C16 115.5(4)
N3 C24 C20 123.5(4)
C16 C24 C20 121.0(4)
C19 C18 C17 122.8(5)
C18 C19 C20 120.0(5)
N3 C23 C22 123.6(5)
C21 C22 C23 119.0(5)
C22 C21 C20 119.9(5)
C16 O4 V 124.2(3)
C1 O2 V 126.2(3)
O2 C1 C6 118.5(4)
O2 C1 C2 122.2(4)
C6 C1 C2 119.2(4)
C1 C2 C3 118.7(4)
C1 C2 C7 121.2(4)
C3 C2 C7 119.9(4)
O6 C4 C5 124.5(4)
O6 C4 C3 115.5(4)
C5 C4 C3 120.0(4)
C4 C3 C2 120.8(4)
C5 C6 C1 121.4(4)
C4 C5 C6 119.7(4)
C4 O6 C25 117.8(4)
N1 C7 C2 119.2(4)
N1 C7 C15 119.7(4)
C2 C7 C15 121.1(4)
C8 N2 N1 108.3(3)
C7 N1 N2 117.4(3)
C7 N1 V 127.1(3)
N2 N1 V 115.4(2)
O3 C8 N2 123.0(4)
O3 C8 C9 117.8(4)
N2 C8 C9 119.2(4)
C10 C9 C14 119.2(4)
C10 C9 C8 122.4(4)
C14 C9 C8 118.4(4)
C13 C14 C9 120.8(5)
O5 C10 C11 117.5(4)
O5 C10 C9 122.5(4)
C11 C10 C9 120.0(5)
C12 C11 C10 119.7(5)
C11 C12 C13 121.1(5)
C14 C13 C12 119.3(5)
C8 O3 V 117.0(3)

loop_
_geom_bond_atom_site_label_1
_geom_bond_atom_site_label_2
_geom_bond_distance
V O1 1.594(3)
V O4 1.851(3)
V O2 1.857(3)
V O3 1.968(3)
V N1 2.117(4)
V N3 2.367(4)
N3 C23 1.312(6)
N3 C24 1.370(5)
C20 C21 1.396(7)
C20 C24 1.428(6)
C20 C19 1.433(7)
C16 O4 1.357(5)
C16 C17 1.386(6)
C16 C24 1.426(6)
C17 C18 1.430(7)
C18 C19 1.363(7)
C23 C22 1.412(7)
C22 C21 1.383(7)
O2 C1 1.353(5)
C1 C6 1.401(6)
C1 C2 1.409(6)
C2 C3 1.419(6)
C2 C7 1.478(6)
C4 O6 1.384(5)
C4 C5 1.388(6)
C4 C3 1.395(6)
C6 C5 1.392(6)
C25 O6 1.432(5)
C7 N1 1.323(5)
C7 C15 1.512(6)
N2 C8 1.330(5)
N2 N1 1.406(4)
C8 O3 1.307(5)
C8 C9 1.481(6)
C9 C10 1.405(6)
C9 C14 1.408(6)
C14 C13 1.384(6)
C10 O5 1.370(5)
C10 C11 1.398(6)
C11 C12 1.389(7)
C12 C13 1.396(7)
